data_2011119
loop_
_publ_author_name
'Gerkin, Roger E.'

_publ_section_title
;
 Hydrogen bonding and C---H&#x00B7;&#x00B7;&#x00B7;<i>X</i>
 interactions in 3-fluoro-2-[1-(1-naphthyl)ethyl]benzoic acid
;
_journal_issue 7
_journal_name_full 'Acta Crystallographica Section C'
_journal_page_first 850
_journal_page_last 852
_journal_paper_doi 10.1107/S0108270100005199
_journal_volume 56
_journal_year 2000
_chemical_formula_moiety 'C19 H15 F1 O2 '
_chemical_formula_sum 'C19 H15 F O2'
_chemical_formula_weight 294.32
_chemical_name_common '3-Fluoro-2-[1-(1-naphthyl)ethyl]benzoic acid.'
_space_group_IT_number 2
_symmetry_cell_setting triclinic
_symmetry_space_group_name_Hall '-P 1'
_symmetry_space_group_name_H-M 'P -1'
_cell_angle_alpha 113.796(8)
_cell_angle_beta 91.867(8)
_cell_angle_gamma 103.108(9)
_cell_formula_units_Z 2
_cell_length_a 7.5402(6)
_cell_length_b 10.4339(12)
_cell_length_c 10.8160(11)
_cell_measurement_reflns_used 25
_cell_measurement_temperature 296
_cell_measurement_theta_max 17.5
_cell_measurement_theta_min 14.4
_cell_volume 750.92(14)
_computing_cell_refinement 'MSC/AFC Diffractometer Control Software'
_computing_data_collection
;  MSC/AFC Diffractometer Control Software (Molecular Structure
Corporation, 1988)
;
_computing_data_reduction 'TEXSAN (Molecular Structure Corporation, 1995)'
_computing_molecular_graphics 'ORTEPII (Johnson, 1976)'
_computing_publication_material 'TEXSAN and PLATON (Spek, 1990)'
_computing_structure_refinement TEXSAN
_computing_structure_solution 'SHELXS86 (Sheldrick, 1990)'
_diffrn_ambient_temperature 296
_diffrn_measurement_device_type AFC5S
_diffrn_measurement_method '\w scans '
_diffrn_radiation_monochromator graphite
_diffrn_radiation_source 'X-ray tube'
_diffrn_radiation_type MoK\a
_diffrn_radiation_wavelength .71073
_diffrn_reflns_av_R_equivalents .019
_diffrn_reflns_limit_h_max 9
_diffrn_reflns_limit_h_min 0
_diffrn_reflns_limit_k_max 13
_diffrn_reflns_limit_k_min -13
_diffrn_reflns_limit_l_max 14
_diffrn_reflns_limit_l_min -14
_diffrn_reflns_number 3729
_diffrn_reflns_theta_max 27.55
_diffrn_reflns_theta_min 2.08
_diffrn_standards_decay_% 1.7
_diffrn_standards_interval_count 150
_diffrn_standards_number 6
_exptl_absorpt_coefficient_mu .092
_exptl_absorpt_correction_type none
_exptl_crystal_colour colorless
_exptl_crystal_density_diffrn 1.302
_exptl_crystal_density_meas ?
_exptl_crystal_description 'irregular chunk'
_exptl_crystal_F_000 308
_exptl_crystal_size_max .38
_exptl_crystal_size_mid .27
_exptl_crystal_size_min .19
_refine_diff_density_max .33
_refine_diff_density_min -.32
_refine_ls_extinction_method none
_refine_ls_goodness_of_fit_ref 1.70
_refine_ls_hydrogen_treatment mixed
_refine_ls_matrix_type full
_refine_ls_number_parameters 215
_refine_ls_number_reflns 3464
_refine_ls_R_factor_gt .050
_refine_ls_shift/su_max .0002
_refine_ls_structure_factor_coef Fsqd
_refine_ls_weighting_details 'w = 1/[\s^2^~cs~ + (0.004I)^2^]'
_refine_ls_weighting_scheme calc
_refine_ls_wR_factor_ref .067
_reflns_number_gt 1938
_reflns_number_total 3464
_reflns_threshold_expression 'I > 2.0\s~I~'
_cod_data_source_file fr1271.cif
_cod_data_source_block I
_cod_depositor_comments
;
The following automatic conversions were performed:

'_exptl_crystal_density_meas' value 'not measured' was changed to '?'
- the value is perceived as not measured.

Automatic conversion script
Id: cif_fix_values 3008 2015-01-20 13:52:24Z robertas 

The following automatic conversions were performed:

'_refine_ls_weighting_scheme' value 'w = 1/[\s^2^~cs~ + (0.004I)^2^]'
was changed to 'calc'. New tag '_refine_ls_weighting_details' was
created. The value of the new tag was set to 'w = 1/[\s^2^~cs~ +
(0.004I)^2^]'.

Automatic conversion script
Id: cif_fix_values 3143 2015-03-26 13:38:13Z robertas 
;
_cod_original_formula_sum 'C19 H15 F1 O2'
_cod_database_code 2011119

loop_
_symmetry_equiv_pos_as_xyz
'  +x,  +y,  +z'
'  -x,  -y,  -z'

loop_
_atom_site_label
_atom_site_fract_x
_atom_site_fract_y
_atom_site_fract_z
_atom_site_U_iso_or_equiv
_atom_site_adp_type
_atom_site_calc_flag
_atom_site_calc_attached_atom
_atom_site_refinement_flags
_atom_site_occupancy
F1 .75184(16) .62018(12) .21384(12) .0751(4) Uani d ? . 1.000
O1 -.0040(2) .41004(17) .31795(15) .0834(6) Uani d ? . 1.000
O2 .20757(19) .57595(14) .48626(14) .0714(5) Uani d ? . 1.000
C1 .2941(3) .47344(18) .26447(17) .0445(6) Uani d ? . 1.000
C2 .4628(3) .57598(18) .28789(17) .0420(6) Uani d ? . 1.000
C3 .5811(3) .5299(2) .1942(2) .0530(7) Uani d ? . 1.000
C4 .5413(3) .3997(2) .0809(2) .0633(7) Uani d ? . 1.000
C5 .3704(3) .3064(2) .05664(19) .0637(7) Uani d ? . 1.000
C6 .2484(3) .34166(19) .14852(19) .0556(6) Uani d ? . 1.000
C7 .1622(3) .4934(2) .3656(2) .0507(6) Uani d ? . 1.000
C8 .5188(2) .72890(18) .40410(17) .0432(5) Uani d ? . 1.000
C9 .5776(2) .84632(18) .35202(17) .0415(5) Uani d ? . 1.000
C10 .7558(3) .9292(2) .3786(2) .0574(7) Uani d ? . 1.000
C11 .8097(3) 1.0374(2) .3307(2) .0662(7) Uani d ? . 1.000
C12 .6876(3) 1.0613(2) .2545(2) .0589(7) Uani d ? . 1.000
C13 .3729(3) 1.0028(2) .1435(2) .0616(8) Uani d ? . 1.000
C14 .1941(3) .9270(3) .1155(2) .0701(8) Uani d ? . 1.000
C15 .1343(3) .8239(2) .1675(2) .0613(7) Uani d ? . 1.000
C16 .2560(3) .79814(18) .24468(18) .0464(6) Uani d ? . 1.000
C17 .4449(2) .87288(17) .27459(17) .0388(5) Uani d ? . 1.000
C18 .5026(3) .97963(18) .22347(18) .0454(6) Uani d ? . 1.000
C19 .6597(4) .7348(3) .5128(2) .0641(8) Uani d ? . 1.000
H1 -.085(4) .412(3) .394(3) .189(13) Uiso d ? . 1.000
H4 .6325 .3742 .0191 .076 Uiso c C4 . 1.000
H5 .3354 .2150 -.0259 .076 Uiso c C5 . 1.000
H6 .1278 .2734 .1324 .067 Uiso c C6 . 1.000
H8 .4087 .7448 .4472 .052 Uiso c C8 . 1.000
H10 .8481 .9126 .4323 .069 Uiso c C10 . 1.000
H11 .9376 1.0960 .3532 .079 Uiso c C11 . 1.000
H12 .7275 1.1356 .2204 .071 Uiso c C12 . 1.000
H13 .4131 1.0753 .1073 .074 Uiso c C13 . 1.000
H14 .1065 .9443 .0589 .084 Uiso c C14 . 1.000
H15 .0044 .7700 .1482 .074 Uiso c C15 . 1.000
H16 .2115 .7259 .2805 .056 Uiso c C16 . 1.000
H19A .600(3) .6624(19) .5461(18) .084(8) Uiso d ? . 1.000
H19B .774(3) .7085(18) .4716(17) .071(7) Uiso d ? . 1.000
H19C .700(3) .8344(19) .5888(18) .081(7) Uiso d ? . 1.000

loop_
_atom_site_aniso_label
_atom_site_aniso_U_11
_atom_site_aniso_U_22
_atom_site_aniso_U_33
_atom_site_aniso_U_12
_atom_site_aniso_U_13
_atom_site_aniso_U_23
F1 .0653(8) .0728(9) .0857(9) .0210(7) .0372(7) .0284(7)
O1 .0642(11) .0941(12) .0581(10) -.0118(9) .0176(9) .0152(9)
O2 .0750(11) .0657(10) .0493(9) -.0025(8) .0268(8) .0098(8)
C1 .0579(13) .0408(11) .0385(11) .0145(10) .0141(10) .0191(9)
C2 .0551(12) .0409(11) .0380(10) .0202(10) .0149(9) .0198(9)
C3 .0594(14) .0511(12) .0563(13) .0177(11) .0216(11) .0277(11)
C4 .0884(17) .0575(14) .0550(13) .0382(13) .0341(13) .0226(11)
C5 .0984(19) .0432(12) .0481(13) .0238(12) .0204(13) .0144(10)
C6 .0730(15) .0411(11) .0471(12) .0098(11) .0140(11) .0152(10)
C7 .0646(15) .0388(11) .0472(12) .0083(10) .0151(11) .0188(10)
C8 .0448(11) .0457(11) .0390(10) .0136(9) .0086(9) .0166(9)
C9 .0414(11) .0377(10) .0390(11) .0095(9) .0096(9) .0100(9)
C10 .0442(12) .0554(13) .0625(14) .0060(10) .0014(11) .0189(11)
C11 .0499(14) .0492(13) .0806(17) -.0080(11) .0114(12) .0196(12)
C12 .0647(15) .0387(11) .0655(14) .0032(11) .0216(12) .0189(11)
C13 .0811(17) .0573(14) .0611(14) .0265(13) .0238(13) .0341(12)
C14 .0739(17) .0817(17) .0721(16) .0315(14) .0080(13) .0439(14)
C15 .0445(13) .0714(15) .0718(15) .0161(11) .0057(11) .0337(12)
C16 .0433(12) .0467(11) .0530(12) .0135(10) .0129(10) .0234(10)
C17 .0417(11) .0352(10) .0369(10) .0117(9) .0134(9) .0112(8)
C18 .0553(13) .0367(10) .0448(11) .0150(10) .0166(10) .0153(9)
C19 .0703(18) .0740(18) .0513(15) .0231(15) .0033(13) .0278(14)

loop_
_atom_type_symbol
_atom_type_scat_dispersion_real
_atom_type_scat_dispersion_imag
_atom_type_scat_source
H 0 0 'Stewart et al. (1965)'
C .003 .002 'Creagh & McAuley (1992)'
O .011 .006 'Creagh & McAuley (1992)'
F .017 .010 'Creagh & McAuley (1992)'

loop_
_geom_angle_atom_site_label_1
_geom_angle_atom_site_label_2
_geom_angle_atom_site_label_3
_geom_angle
_geom_angle_publ_flag
C7 O1 H1 112.7(14) no
C2 C1 C6 121.05(16) yes
C2 C1 C7 122.28(16) no
C6 C1 C7 116.50(17) no
C1 C2 C3 114.57(16) yes
C1 C2 C8 125.21(16) no
C3 C2 C8 120.21(16) no
F1 C3 C2 118.27(17) no
F1 C3 C4 116.30(18) no
C2 C3 C4 125.43(19) yes
C3 C4 C5 118.17(18) yes
C3 C4 H4 120.9 no
C5 C4 H4 120.9 no
C4 C5 C6 119.73(18) yes
C4 C5 H5 120.1 no
C6 C5 H5 120.1 no
C1 C6 C5 120.82(18) yes
C1 C6 H6 119.6 no
C5 C6 H6 119.6 no
O1 C7 O2 121.96(18) yes
O1 C7 C1 115.07(18) yes
O2 C7 C1 122.85(19) yes
C2 C8 C9 112.25(14) no
C2 C8 C19 109.62(17) no
C2 C8 H8 106.6 no
C9 C8 C19 114.76(17) no
C9 C8 H8 106.6 no
C19 C8 H8 106.6 no
C8 C9 C10 121.84(18) no
C8 C9 C17 119.89(15) no
C10 C9 C17 118.27(17) no
C9 C10 C11 121.77(19) no
C9 C10 H10 119.1 no
C11 C10 H10 119.1 no
C10 C11 C12 120.78(19) no
C10 C11 H11 119.6 no
C12 C11 H11 119.6 no
C11 C12 C18 120.17(19) no
C11 C12 H12 119.9 no
C18 C12 H12 119.9 no
C14 C13 C18 121.40(19) no
C14 C13 H13 119.3 no
C18 C13 H13 119.3 no
C13 C14 C15 120.0(2) no
C13 C14 H14 120.0 no
C15 C14 H14 120.0 no
C14 C15 C16 120.20(19) no
C14 C15 H15 119.9 no
C16 C15 H15 119.9 no
C15 C16 C17 121.82(17) no
C15 C16 H16 119.1 no
C17 C16 H16 119.1 no
C9 C17 C16 123.52(16) no
C9 C17 C18 119.28(16) no
C16 C17 C18 117.20(17) no
C12 C18 C13 120.97(19) no
C12 C18 C17 119.67(18) no
C13 C18 C17 119.35(18) no
C8 C19 H19A 106.9(11) no
C8 C19 H19B 110.7(10) no
C8 C19 H19C 111.0(11) no
H19A C19 H19B 109.2(15) no
H19A C19 H19C 111.4(15) no
H19B C19 H19C 107.7(15) no

loop_
_geom_bond_atom_site_label_1
_geom_bond_atom_site_label_2
_geom_bond_site_symmetry_1
_geom_bond_site_symmetry_2
_geom_bond_distance
_geom_bond_publ_flag
F1 C3 . . 1.364(2) yes
O1 C7 . . 1.302(2) yes
O1 H1 . . 1.04(3) no
O2 C7 . . 1.2217(19) yes
C1 C2 . . 1.403(2) yes
C1 C6 . . 1.395(2) yes
C1 C7 . . 1.487(2) yes
C2 C3 . . 1.383(2) yes
C2 C8 . . 1.531(2) no
C3 C4 . . 1.373(2) yes
C4 C5 . . 1.371(3) yes
C4 H4 . . .98 no
C5 C6 . . 1.374(2) yes
C5 H5 . . .98 no
C6 H6 . . .98 no
C8 C9 . . 1.530(2) no
C8 C19 . . 1.531(3) no
C8 H8 . . .98 no
C9 C10 . . 1.372(2) no
C9 C17 . . 1.428(2) no
C10 C11 . . 1.409(3) no
C10 H10 . . .98 no
C11 C12 . . 1.345(3) no
C11 H11 . . .98 no
C12 C18 . . 1.409(2) no
C12 H12 . . .98 no
C13 C14 . . 1.353(3) no
C13 C18 . . 1.408(3) no
C13 H13 . . .98 no
C14 C15 . . 1.400(3) no
C14 H14 . . .98 no
C15 C16 . . 1.362(2) no
C15 H15 . . .98 no
C16 C17 . . 1.416(2) no
C16 H16 . . .98 no
C17 C18 . . 1.424(2) no
C19 H19A . . .989(17) no
C19 H19B . . 1.026(17) no
C19 H19C . . .999(17) no

loop_
_geom_hbond_atom_site_label_D
_geom_hbond_atom_site_label_H
_geom_hbond_atom_site_label_A
_geom_hbond_site_symmetry_A
_geom_hbond_distance_DH
_geom_hbond_distance_HA
_geom_hbond_distance_DA
_geom_hbond_angle_DHA
_geom_hbond_publ_flag
O1 H1 O2 2_566 1.04(3) 1.60(3) 2.632(2) 177(3) yes
C15 H15 F1 1_455 .98 2.49 3.355(2) 147 yes
C8 H8 O2 ? .98 2.24 2.903(2) 124 yes
C6 H6 O1 ? .98 2.35 2.698(2) 100 yes
C19 H19B F1 ? 1.03(2) 2.54(2) 3.126(3) 115(2) yes

loop_
_geom_torsion_atom_site_label_1
_geom_torsion_atom_site_label_2
_geom_torsion_atom_site_label_3
_geom_torsion_atom_site_label_4
_geom_torsion
_geom_torsion_publ_flag
F1 C3 C2 C1 -176.56(16) no
F1 C3 C2 C8 4.3(3) no
F1 C3 C4 C5 -179.31(18) no
O1 C7 C1 C2 163.85(18) no
O1 C7 C1 C6 -20.9(3) no
O2 C7 C1 C2 -20.1(3) no
O2 C7 C1 C6 155.19(19) no
C1 C2 C3 C4 3.9(3) no
C1 C2 C8 C9 -125.36(18) no
C1 C2 C8 C19 105.9(2) no
C1 C6 C5 C4 2.0(3) no
C2 C1 C6 C5 2.5(3) no
C2 C3 C4 C5 .3(3) no
C2 C8 C9 C10 -112.68(19) no
C2 C8 C9 C17 67.9(2) no
C3 C2 C1 C6 -5.1(3) no
C3 C2 C1 C7 169.94(17) no
C3 C2 C8 C9 53.6(2) no
C3 C2 C8 C19 -75.1(2) no
C3 C4 C5 C6 -3.3(3) no
C4 C3 C2 C8 -175.25(18) no
C5 C6 C1 C7 -172.86(19) no
C6 C1 C2 C8 173.94(17) no
C7 C1 C2 C8 -11.0(3) no
C8 C9 C10 C11 -179.90(17) no
C8 C9 C17 C16 1.7(2) no
C8 C9 C17 C18 -178.23(15) no
C9 C10 C11 C12 -1.3(3) no
C9 C17 C16 C15 -178.27(18) no
C9 C17 C18 C12 -2.5(2) no
C9 C17 C18 C13 178.03(17) no
C10 C9 C8 C19 13.3(3) no
C10 C9 C17 C16 -177.74(17) no
C10 C9 C17 C18 2.4(2) no
C10 C11 C12 C18 1.2(3) no
C11 C10 C9 C17 -.5(3) no
C11 C12 C18 C13 -179.8(2) no
C11 C12 C18 C17 .7(3) no
C12 C18 C13 C14 -178.6(2) no
C12 C18 C17 C16 177.59(17) no
C13 C14 C15 C16 -.9(3) no
C13 C18 C17 C16 -1.9(2) no
C14 C13 C18 C17 .8(3) no
C14 C15 C16 C17 -.3(3) no
C15 C14 C13 C18 .6(3) no
C15 C16 C17 C18 1.6(3) no
C17 C9 C8 C19 -166.05(17) no

loop_
_cod_related_entry_id
_cod_related_entry_database
_cod_related_entry_code
1 ChemSpider 231297
